data_4519126
loop_
_publ_author_name
'Seal, Nilanjan'
'Neogi, Subhadip'

_publ_section_title
;
 Intrinsic-Unsaturation-Enriched Biporous and Chemorobust Cu(II) Framework
 for Efficient Catalytic CO<sub>2</sub> Fixation and Pore-Fitting Actuated
 Size-Exclusive Hantzsch Condensation with Mechanistic Validation.
;
_journal_issue 46
_journal_name_full 'ACS applied materials &amp; interfaces'
_journal_page_first 55123
_journal_page_last 55135
_journal_paper_doi 10.1021/acsami.1c16984
_journal_volume 13
_journal_year 2021
_chemical_formula_moiety 'C19 H22 F N O4'
_chemical_formula_sum 'C19 H22 F N O4'
_chemical_formula_weight 347.38
_space_group_crystal_system monoclinic
_space_group_IT_number 14
_space_group_name_Hall '-P 2ybc'
_space_group_name_H-M_alt 'P 1 21/c 1'
_atom_sites_solution_hydrogens geom
_atom_sites_solution_primary direct
_atom_sites_solution_secondary difmap
_audit_creation_date 2021-05-20
_audit_creation_method
;
Olex2 1.2
(compiled 2018.05.29 svn.r3508 for OlexSys, GUI svn.r5506)
;
_cell_angle_alpha 90.00
_cell_angle_beta 94.101(3)
_cell_angle_gamma 90.00
_cell_formula_units_Z 4
_cell_length_a 9.8320(9)
_cell_length_b 7.4081(6)
_cell_length_c 24.865(2)
_cell_measurement_reflns_used 23753
_cell_measurement_temperature 300.15
_cell_measurement_theta_max 27.47
_cell_measurement_theta_min 2.55
_cell_volume 1806.4(3)
_computing_molecular_graphics 'Olex2 (Dolomanov et al., 2009)'
_computing_publication_material 'Olex2 (Dolomanov et al., 2009)'
_computing_structure_refinement 'SHELXL-97 (Sheldrick, 1997)'
_computing_structure_solution 'SHELXS-97 (Sheldrick, 1990)'
_diffrn_ambient_temperature 300.15
_diffrn_measured_fraction_theta_full 0.996
_diffrn_measured_fraction_theta_max 0.996
_diffrn_measurement_device_type 'Bruker APEX-II CCD'
_diffrn_measurement_method '\f and \w scans'
_diffrn_radiation_monochromator graphite
_diffrn_radiation_type MoK\a
_diffrn_radiation_wavelength 0.71073
_diffrn_reflns_av_R_equivalents 0.0711
_diffrn_reflns_av_unetI/netI 0.0585
_diffrn_reflns_limit_h_max 12
_diffrn_reflns_limit_h_min -12
_diffrn_reflns_limit_k_max 9
_diffrn_reflns_limit_k_min -9
_diffrn_reflns_limit_l_max 31
_diffrn_reflns_limit_l_min -32
_diffrn_reflns_number 23753
_diffrn_reflns_theta_full 27.47
_diffrn_reflns_theta_max 27.47
_diffrn_reflns_theta_min 2.55
_diffrn_source 'fine-focus sealed tube'
_exptl_absorpt_coefficient_mu 0.096
_exptl_absorpt_correction_T_max 0.9957
_exptl_absorpt_correction_T_min 0.9640
_exptl_crystal_colour 'pale yellow'
_exptl_crystal_density_diffrn 1.277
_exptl_crystal_density_method 'not measured'
_exptl_crystal_description plate
_exptl_crystal_F_000 736
_exptl_crystal_size_max 0.385
_exptl_crystal_size_mid 0.205
_exptl_crystal_size_min 0.045
_refine_diff_density_max 0.232
_refine_diff_density_min -0.177
_refine_diff_density_rms 0.040
_refine_ls_extinction_coef 0.006(2)
_refine_ls_extinction_expression Fc^*^=kFc[1+0.001xFc^2^\l^3^/sin(2\q)]^-1/4^
_refine_ls_extinction_method SHELXL
_refine_ls_goodness_of_fit_ref 1.015
_refine_ls_hydrogen_treatment constr
_refine_ls_matrix_type full
_refine_ls_number_parameters 231
_refine_ls_number_reflns 4122
_refine_ls_number_restraints 0
_refine_ls_restrained_S_all 1.015
_refine_ls_R_factor_all 0.1427
_refine_ls_R_factor_gt 0.0622
_refine_ls_shift/su_max 0.0002
_refine_ls_shift/su_mean 0.0001
_refine_ls_structure_factor_coef Fsqd
_refine_ls_weighting_details 'calc w=1/[\s^2^(Fo^2^)+(0.0791P)^2^+0.7098P] where P=(Fo^2^+2Fc^2^)/3'
_refine_ls_weighting_scheme calc
_refine_ls_wR_factor_gt 0.1511
_refine_ls_wR_factor_ref 0.1993
_reflns_number_gt 2049
_reflns_number_total 4122
_reflns_threshold_expression >2sigma(I)
_cod_data_source_file am1c16984_si_004.cif
_cod_data_source_block 2b
_cod_original_cell_volume 1806.5(3)
_cod_database_code 4519126
_olex2_refinement_description
;
1. Fixed Uiso
 At 1.2 times of:
  All C(H) groups, All C(H,H) groups, All N(H) groups
 At 1.5 times of:
  All C(H,H,H) groups
2.a Ternary CH refined with riding coordinates:
 C008(H008)
2.b Secondary CH2 refined with riding coordinates:
 C00M(H00I,H00L), C00N(H00M,H00N)
2.c Aromatic/amide H refined with riding coordinates:
 N006(H006), C00F(H00F), C00G(H00G), C00J(H00J), C00K(H00K)
2.d Idealised Me refined as rotating group:
 C00I(H00A,H00B,H00C), C00L(H00D,H00E,H00H), C00O(H00O,H00P,H00Q), C00P(H00R,
 H00S,H00T)
;
_olex2_submission_special_instructions 'No special instructions were received'

loop_
_space_group_symop_id
_space_group_symop_operation_xyz
1 'x, y, z'
2 '-x, y+1/2, -z+1/2'
3 '-x, -y, -z'
4 'x, -y-1/2, z-1/2'

loop_
_atom_site_label
_atom_site_type_symbol
_atom_site_fract_x
_atom_site_fract_y
_atom_site_fract_z
_atom_site_U_iso_or_equiv
_atom_site_adp_type
_atom_site_occupancy
_atom_site_calc_flag
_atom_site_disorder_assembly
_atom_site_disorder_group
_atom_site_refinement_flags_posn
O001 O 0.5844(2) 0.2072(3) 0.65638(8) 0.0657(6) Uani 1 d . . .
F002 F -0.0110(2) 0.2820(3) 0.75715(8) 0.0947(7) Uani 1 d . . .
O003 O 0.1506(2) 0.1998(2) 0.46459(8) 0.0659(6) Uani 1 d . . .
O004 O 0.2689(2) 0.0119(2) 0.51915(9) 0.0729(7) Uani 1 d . . .
O005 O 0.6666(2) 0.4868(3) 0.66360(9) 0.0807(7) Uani 1 d . . .
N006 N 0.3409(2) 0.6309(3) 0.54885(9) 0.0570(7) Uani 1 d . . .
H006 H 0.3149 0.7406 0.5433 0.068 Uiso 1 calc . . R
C007 C 0.2524(3) 0.2788(3) 0.63469(11) 0.0467(7) Uani 1 d . . .
C008 C 0.3569(3) 0.2870(3) 0.59165(10) 0.0470(7) Uani 1 d . . .
H008 H 0.4026 0.1696 0.5908 0.056 Uiso 1 calc . . R
C009 C 0.2898(3) 0.3240(3) 0.53605(10) 0.0460(7) Uani 1 d . . .
C00A C 0.4645(3) 0.4298(3) 0.60674(11) 0.0468(7) Uani 1 d . . .
C00B C 0.2762(3) 0.4966(3) 0.51824(11) 0.0487(7) Uani 1 d . . .
C00C C 0.2378(3) 0.1653(3) 0.50666(11) 0.0495(7) Uani 1 d . . .
C00D C 0.4450(3) 0.5992(4) 0.58789(11) 0.0513(7) Uani 1 d . . .
C00E C 0.5801(3) 0.3833(4) 0.64461(11) 0.0545(7) Uani 1 d . . .
C00F C 0.1350(3) 0.3827(4) 0.63116(12) 0.0588(8) Uani 1 d . . .
H00F H 0.1157 0.4536 0.6007 0.071 Uiso 1 calc . . R
C00G C 0.2762(3) 0.1740(4) 0.68032(12) 0.0625(9) Uani 1 d . . .
H00G H 0.3531 0.1008 0.6834 0.075 Uiso 1 calc . . R
C00H C 0.0762(3) 0.2805(5) 0.71608(13) 0.0649(9) Uani 1 d . . .
C00I C 0.1995(3) 0.5671(4) 0.46831(12) 0.0646(9) Uani 1 d . . .
H00A H 0.2271 0.6891 0.4619 0.097 Uiso 1 calc . . GR
H00B H 0.1034 0.5642 0.4730 0.097 Uiso 1 calc . . GR
H00C H 0.2188 0.4931 0.4381 0.097 Uiso 1 calc . . GR
C00J C 0.0459(4) 0.3839(4) 0.67147(13) 0.0670(9) Uani 1 d . . .
H00J H -0.0329 0.4536 0.6683 0.080 Uiso 1 calc . . R
C00K C 0.1892(4) 0.1746(5) 0.72145(14) 0.0718(10) Uani 1 d . . .
H00K H 0.2075 0.1042 0.7521 0.086 Uiso 1 calc . . R
C00L C 0.5258(4) 0.7652(4) 0.60388(14) 0.0736(10) Uani 1 d . . .
H00D H 0.6200 0.7334 0.6111 0.110 Uiso 1 calc . . GR
H00E H 0.4916 0.8166 0.6357 0.110 Uiso 1 calc . . GR
H00H H 0.5174 0.8517 0.5751 0.110 Uiso 1 calc . . GR
C00M C 0.1014(4) 0.0485(4) 0.43149(13) 0.0751(10) Uani 1 d . . .
H00I H 0.0504 -0.0343 0.4526 0.090 Uiso 1 calc . . R
H00L H 0.1775 -0.0164 0.4179 0.090 Uiso 1 calc . . R
C00N C 0.6882(3) 0.1461(5) 0.69729(15) 0.0800(11) Uani 1 d . . .
H00M H 0.7702 0.2174 0.6948 0.096 Uiso 1 calc . . R
H00N H 0.7107 0.0211 0.6904 0.096 Uiso 1 calc . . R
C00O C 0.6422(4) 0.1618(6) 0.75189(16) 0.1055(14) Uani 1 d . . .
H00O H 0.6216 0.2858 0.7591 0.158 Uiso 1 calc . . GR
H00P H 0.7129 0.1204 0.7776 0.158 Uiso 1 calc . . GR
H00Q H 0.5619 0.0897 0.7547 0.158 Uiso 1 calc . . GR
C00P C 0.0135(5) 0.1216(5) 0.38670(17) 0.1160(17) Uani 1 d . . .
H00R H 0.0650 0.2037 0.3662 0.174 Uiso 1 calc . . GR
H00S H -0.0618 0.1844 0.4006 0.174 Uiso 1 calc . . GR
H00T H -0.0202 0.0247 0.3639 0.174 Uiso 1 calc . . GR

loop_
_atom_site_aniso_label
_atom_site_aniso_U_11
_atom_site_aniso_U_22
_atom_site_aniso_U_33
_atom_site_aniso_U_23
_atom_site_aniso_U_13
_atom_site_aniso_U_12
O001 0.0616(13) 0.0601(13) 0.0715(14) 0.0062(10) -0.0227(11) 0.0018(10)
F002 0.0854(14) 0.1277(18) 0.0734(14) 0.0128(12) 0.0222(12) -0.0020(12)
O003 0.0951(16) 0.0400(11) 0.0568(13) -0.0021(9) -0.0336(12) -0.0051(10)
O004 0.1102(18) 0.0330(11) 0.0701(14) 0.0000(9) -0.0317(13) 0.0006(11)
O005 0.0808(15) 0.0788(15) 0.0775(16) -0.0015(12) -0.0301(13) -0.0214(13)
N006 0.0731(16) 0.0302(11) 0.0649(16) -0.0009(10) -0.0142(14) -0.0020(10)
C007 0.0547(16) 0.0394(14) 0.0442(16) 0.0011(11) -0.0102(13) -0.0053(12)
C008 0.0571(16) 0.0358(13) 0.0458(16) -0.0006(11) -0.0131(14) 0.0016(12)
C009 0.0571(16) 0.0345(13) 0.0445(15) 0.0009(11) -0.0086(13) 0.0023(12)
C00A 0.0505(15) 0.0443(15) 0.0442(15) -0.0063(12) -0.0051(13) -0.0022(12)
C00B 0.0620(17) 0.0376(14) 0.0448(16) 0.0006(12) -0.0087(14) 0.0010(12)
C00C 0.0653(18) 0.0393(15) 0.0420(15) 0.0008(12) -0.0084(14) -0.0009(13)
C00D 0.0568(17) 0.0412(15) 0.0551(17) -0.0084(13) -0.0018(15) -0.0055(13)
C00E 0.0525(17) 0.0599(18) 0.0500(17) -0.0050(14) -0.0037(15) -0.0039(14)
C00F 0.069(2) 0.0524(17) 0.0538(18) 0.0087(14) -0.0040(16) 0.0048(15)
C00G 0.0551(18) 0.068(2) 0.063(2) 0.0178(16) -0.0080(17) -0.0002(15)
C00H 0.065(2) 0.079(2) 0.0506(19) 0.0015(16) -0.0002(17) -0.0106(17)
C00I 0.090(2) 0.0447(16) 0.0558(19) 0.0078(13) -0.0148(17) 0.0040(15)
C00J 0.070(2) 0.063(2) 0.067(2) 0.0083(16) 0.0010(18) 0.0111(16)
C00K 0.067(2) 0.089(2) 0.058(2) 0.0252(18) -0.0107(18) -0.0064(18)
C00L 0.088(2) 0.0495(18) 0.081(2) -0.0098(16) -0.008(2) -0.0160(16)
C00M 0.112(3) 0.0426(16) 0.065(2) -0.0048(15) -0.029(2) -0.0097(17)
C00N 0.064(2) 0.088(3) 0.083(3) 0.010(2) -0.030(2) 0.0110(18)
C00O 0.101(3) 0.137(4) 0.075(3) 0.028(3) -0.017(2) 0.009(3)
C00P 0.162(4) 0.077(3) 0.098(3) -0.013(2) -0.071(3) -0.003(3)

loop_
_atom_type_symbol
_atom_type_description
_atom_type_scat_dispersion_real
_atom_type_scat_dispersion_imag
_atom_type_scat_source
C C 0.0033 0.0016 'International Tables Vol C Tables 4.2.6.8 and 6.1.1.4'
H H 0.0000 0.0000 'International Tables Vol C Tables 4.2.6.8 and 6.1.1.4'
N N 0.0061 0.0033 'International Tables Vol C Tables 4.2.6.8 and 6.1.1.4'
O O 0.0106 0.0060 'International Tables Vol C Tables 4.2.6.8 and 6.1.1.4'
F F 0.0171 0.0103 'International Tables Vol C Tables 4.2.6.8 and 6.1.1.4'

loop_
_geom_angle_atom_site_label_1
_geom_angle_atom_site_label_2
_geom_angle_atom_site_label_3
_geom_angle
_geom_angle_site_symmetry_1
_geom_angle_site_symmetry_3
_geom_angle_publ_flag
C00E O001 C00N 117.7(2) . . ?
C00C O003 C00M 117.9(2) . . ?
C00B N006 H006 118.2 . . ?
C00D N006 H006 118.2 . . ?
C00D N006 C00B 123.7(2) . . ?
C00F C007 C008 122.0(2) . . ?
C00G C007 C008 120.8(2) . . ?
C00G C007 C00F 117.1(3) . . ?
C007 C008 H008 108.1 . . ?
C009 C008 C007 112.0(2) . . ?
C009 C008 H008 108.1 . . ?
C009 C008 C00A 110.4(2) . . ?
C00A C008 C007 110.1(2) . . ?
C00A C008 H008 108.1 . . ?
C00B C009 C008 119.7(2) . . ?
C00B C009 C00C 125.0(2) . . ?
C00C C009 C008 115.2(2) . . ?
C00D C00A C008 118.8(2) . . ?
C00D C00A C00E 121.8(2) . . ?
C00E C00A C008 119.2(2) . . ?
N006 C00B C00I 113.0(2) . . ?
C009 C00B N006 118.0(2) . . ?
C009 C00B C00I 129.1(2) . . ?
O003 C00C C009 115.0(2) . . ?
O004 C00C O003 121.2(2) . . ?
O004 C00C C009 123.7(2) . . ?
N006 C00D C00L 113.5(2) . . ?
C00A C00D N006 118.9(2) . . ?
C00A C00D C00L 127.6(3) . . ?
O001 C00E C00A 112.4(2) . . ?
O005 C00E O001 121.4(3) . . ?
O005 C00E C00A 126.2(3) . . ?
C007 C00F H00F 119.1 . . ?
C00J C00F C007 121.9(3) . . ?
C00J C00F H00F 119.1 . . ?
C007 C00G H00G 119.0 . . ?
C007 C00G C00K 122.0(3) . . ?
C00K C00G H00G 119.0 . . ?
C00J C00H F002 119.1(3) . . ?
C00K C00H F002 118.6(3) . . ?
C00K C00H C00J 122.3(3) . . ?
C00B C00I H00A 109.5 . . ?
C00B C00I H00B 109.5 . . ?
C00B C00I H00C 109.5 . . ?
H00A C00I H00B 109.5 . . ?
H00A C00I H00C 109.5 . . ?
H00B C00I H00C 109.5 . . ?
C00F C00J H00J 120.8 . . ?
C00H C00J C00F 118.3(3) . . ?
C00H C00J H00J 120.8 . . ?
C00G C00K H00K 120.8 . . ?
C00H C00K C00G 118.3(3) . . ?
C00H C00K H00K 120.8 . . ?
C00D C00L H00D 109.5 . . ?
C00D C00L H00E 109.5 . . ?
C00D C00L H00H 109.5 . . ?
H00D C00L H00E 109.5 . . ?
H00D C00L H00H 109.5 . . ?
H00E C00L H00H 109.5 . . ?
O003 C00M H00I 110.2 . . ?
O003 C00M H00L 110.2 . . ?
O003 C00M C00P 107.4(3) . . ?
H00I C00M H00L 108.5 . . ?
C00P C00M H00I 110.2 . . ?
C00P C00M H00L 110.2 . . ?
O001 C00N H00M 109.2 . . ?
O001 C00N H00N 109.2 . . ?
O001 C00N C00O 111.9(3) . . ?
H00M C00N H00N 107.9 . . ?
C00O C00N H00M 109.2 . . ?
C00O C00N H00N 109.2 . . ?
C00N C00O H00O 109.5 . . ?
C00N C00O H00P 109.5 . . ?
C00N C00O H00Q 109.5 . . ?
H00O C00O H00P 109.5 . . ?
H00O C00O H00Q 109.5 . . ?
H00P C00O H00Q 109.5 . . ?
C00M C00P H00R 109.5 . . ?
C00M C00P H00S 109.5 . . ?
C00M C00P H00T 109.5 . . ?
H00R C00P H00S 109.5 . . ?
H00R C00P H00T 109.5 . . ?
H00S C00P H00T 109.5 . . ?

loop_
_geom_bond_atom_site_label_1
_geom_bond_atom_site_label_2
_geom_bond_distance
_geom_bond_site_symmetry_2
_geom_bond_publ_flag
O001 C00E 1.337(3) . ?
O001 C00N 1.460(3) . ?
F002 C00H 1.380(4) . ?
O003 C00C 1.329(3) . ?
O003 C00M 1.453(3) . ?
O004 C00C 1.212(3) . ?
O005 C00E 1.215(3) . ?
N006 H006 0.8600 . ?
N006 C00B 1.380(3) . ?
N006 C00D 1.379(3) . ?
C007 C008 1.537(4) . ?
C007 C00F 1.385(4) . ?
C007 C00G 1.381(4) . ?
C008 H008 0.9800 . ?
C008 C009 1.513(3) . ?
C008 C00A 1.524(3) . ?
C009 C00B 1.357(3) . ?
C009 C00C 1.457(4) . ?
C00A C00D 1.348(4) . ?
C00A C00E 1.464(4) . ?
C00B C00I 1.500(4) . ?
C00D C00L 1.502(4) . ?
C00F H00F 0.9300 . ?
C00F C00J 1.377(4) . ?
C00G H00G 0.9300 . ?
C00G C00K 1.379(4) . ?
C00H C00J 1.364(4) . ?
C00H C00K 1.359(5) . ?
C00I H00A 0.9600 . ?
C00I H00B 0.9600 . ?
C00I H00C 0.9600 . ?
C00J H00J 0.9300 . ?
C00K H00K 0.9300 . ?
C00L H00D 0.9600 . ?
C00L H00E 0.9600 . ?
C00L H00H 0.9600 . ?
C00M H00I 0.9700 . ?
C00M H00L 0.9700 . ?
C00M C00P 1.464(5) . ?
C00N H00M 0.9700 . ?
C00N H00N 0.9700 . ?
C00N C00O 1.466(5) . ?
C00O H00O 0.9600 . ?
C00O H00P 0.9600 . ?
C00O H00Q 0.9600 . ?
C00P H00R 0.9600 . ?
C00P H00S 0.9600 . ?
C00P H00T 0.9600 . ?
